data_4517008
loop_
_publ_author_name
'Miles-Barrett, Daniel M.'
'Montgomery, James R. D.'
'Lancefield, Christopher S.'
'Cordes, David B.'
'Slawin, Alexandra M. Z.'
'Lebl, Tomas'
'Carr, Reuben'
'Westwood, Nicholas J.'

_publ_section_title
;
 Use of Bisulfite Processing To Generate High-\b-O-4 Content Water-Soluble
 Lignosulfonates
;
_journal_issue 2
_journal_name_full 'ACS Sustainable Chemistry &amp; Engineering'
_journal_page_first 1831
_journal_paper_doi 10.1021/acssuschemeng.6b02566
_journal_volume 5
_journal_year 2017
_chemical_absolute_configuration unk
_chemical_formula_moiety 'C20 H23 O8 S, Na, 0.5(C H4 O), 0.5(C3 H6 O)'
_chemical_formula_sum 'C22 H28 Na O9 S'
_chemical_formula_weight 491.51
_space_group_crystal_system monoclinic
_space_group_IT_number 9
_space_group_name_Hall 'I -2ya'
_space_group_name_H-M_alt 'I 1 a 1'
_atom_sites_solution_hydrogens geom
_atom_sites_solution_primary direct
_atom_sites_solution_secondary difmap
_audit_creation_date 2016-09-29
_audit_creation_method 'by CrystalStructure 4.2'
_cell_angle_alpha 90.0000
_cell_angle_beta 99.810(5)
_cell_angle_gamma 90.0000
_cell_formula_units_Z 8
_cell_length_a 19.0828(12)
_cell_length_b 11.0641(5)
_cell_length_c 21.9710(11)
_cell_measurement_reflns_used 7928
_cell_measurement_temperature 173
_cell_measurement_theta_max 67.68
_cell_measurement_theta_min 4.07
_cell_volume 4571.0(4)
_computing_cell_refinement 'CrysAlisPro 1.171.38.43i (Rigaku OD, 2015)'
_computing_data_collection 'CrysAlisPro 1.171.38.43i (Rigaku OD, 2015)'
_computing_data_reduction 'CrysAlisPro 1.171.38.43i (Rigaku OD, 2015)'
_computing_molecular_graphics 'CrystalStructure 4.2'
_computing_publication_material 'CrystalStructure 4.2 (Rigaku, 2015)'
_computing_structure_refinement 'SHELXL Version 2014/7 (Sheldrick, 2008)'
_computing_structure_solution 'SHELXT Version 2014/5 (Sheldrick, 2014)'
_diffrn_ambient_temperature 173
_diffrn_detector_area_resol_mean 5.811
_diffrn_measured_fraction_theta_full 0.995
_diffrn_measured_fraction_theta_max 0.989
_diffrn_measurement_device_type 'Rigaku XtaLAB P100'
_diffrn_measurement_method \w
_diffrn_radiation_type 'Cu K\a'
_diffrn_radiation_wavelength 1.54187
_diffrn_reflns_av_R_equivalents 0.0534
_diffrn_reflns_Laue_measured_fraction_full 0.995
_diffrn_reflns_Laue_measured_fraction_max 0.989
_diffrn_reflns_limit_h_max 22
_diffrn_reflns_limit_h_min -22
_diffrn_reflns_limit_k_max 12
_diffrn_reflns_limit_k_min -13
_diffrn_reflns_limit_l_max 26
_diffrn_reflns_limit_l_min -18
_diffrn_reflns_number 23031
_diffrn_reflns_point_group_measured_fraction_full 0.729
_diffrn_reflns_point_group_measured_fraction_max 0.723
_diffrn_reflns_theta_full 67.687
_diffrn_reflns_theta_max 68.248
_diffrn_reflns_theta_min 4.084
_diffrn_standards_number 0
_exptl_absorpt_coefficient_mu 1.898
_exptl_absorpt_correction_T_max 0.981
_exptl_absorpt_correction_T_min 0.347
_exptl_absorpt_correction_type multi-scan
_exptl_absorpt_process_details
;
CrysAlisPro 1.171.38.43i (Rigaku Oxford Diffraction, 2015)
Empirical absorption correction using spherical harmonics,
 implemented in SCALE3 ABSPACK scaling algorithm.
;
_exptl_crystal_colour colourless
_exptl_crystal_density_diffrn 1.428
_exptl_crystal_density_method 'not measured'
_exptl_crystal_description platelet
_exptl_crystal_F_000 2072.00
_exptl_crystal_size_max 0.210
_exptl_crystal_size_mid 0.030
_exptl_crystal_size_min 0.010
_refine_diff_density_max 0.53
_refine_diff_density_min -0.33
_refine_ls_abs_structure_details
;
 Flack x determined using 1402 quotients [(I+)-(I-)]/[(I+)+(I-)]
 (Parsons, Flack and Wagner, Acta Cryst. B69 (2013) 249-259).
;
_refine_ls_abs_structure_Flack 0.248(18)
_refine_ls_extinction_method none
_refine_ls_goodness_of_fit_ref 1.040
_refine_ls_hydrogen_treatment mixed
_refine_ls_number_parameters 617
_refine_ls_number_reflns 6067
_refine_ls_number_restraints 12
_refine_ls_R_factor_all 0.0699
_refine_ls_R_factor_gt 0.0631
_refine_ls_shift/su_max 0.000
_refine_ls_structure_factor_coef Fsqd
_refine_ls_weighting_details 'w = 1/[\s^2^(Fo^2^)+(0.1433P)^2^+0.0214P] where P=(Fo^2^+2Fc^2^)/3'
_refine_ls_weighting_scheme calc
_refine_ls_wR_factor_gt 0.1738
_refine_ls_wR_factor_ref 0.1810
_reflns_Friedel_coverage 0.462
_reflns_Friedel_fraction_full 0.463
_reflns_Friedel_fraction_max 0.457
_reflns_number_gt 5221
_reflns_number_total 6067
_reflns_threshold_expression F^2^>2.0\s(F^2^)
_cod_data_source_file sc6b02566_si_005.cif
_cod_data_source_block S19
_cod_depositor_comments
;

2024-02-12
Z value and formula fixed to values more according to usual
chemical conventions.                 miguel
;
_cod_original_formula_sum 'C44 H56 Na2 O18 S2'
_cod_original_formula_weight 983.02
_cod_original_formula_moiety 'C44 H56 Na2 O18 S2'
_cod_original_formula_units_Z 4
_cod_original_sg_symbol_H-M 'I a'
_cod_database_code 4517008

loop_
_space_group_symop_operation_xyz
'x, y, z'
'x+1/2, -y, z'
'x+1/2, y+1/2, z+1/2'
'x+1, -y+1/2, z+1/2'

loop_
_atom_site_label
_atom_site_type_symbol
_atom_site_fract_x
_atom_site_fract_y
_atom_site_fract_z
_atom_site_U_iso_or_equiv
_atom_site_adp_type
_atom_site_occupancy
_atom_site_site_symmetry_order
_atom_site_calc_flag
_atom_site_refinement_flags_posn
_atom_site_refinement_flags_adp
S14 S 0.25884(8) 0.42563(12) 0.38472(7) 0.0554(4) Uani 1 1 d . .
S44 S 0.73933(8) 0.60524(12) 0.62385(7) 0.0527(4) Uani 1 1 d . .
Na1 Na 0.65157(14) 0.6700(2) 0.46506(12) 0.0605(6) Uani 1 1 d . .
Na2 Na 0.35084(15) 0.3314(2) 0.54219(12) 0.0630(6) Uani 1 1 d . .
O1 O 0.1362(3) 0.7606(4) 0.2965(2) 0.0683(12) Uani 1 1 d . .
O3 O 0.1111(3) 1.0052(4) 0.2911(3) 0.0748(14) Uani 1 1 d . .
O13 O 0.4373(3) 1.3170(4) 0.3726(2) 0.0624(11) Uani 1 1 d D .
H13 H 0.393(3) 1.340(5) 0.346(3) 0.094 Uiso 1 1 d D U
O14 O 0.2854(3) 0.3813(5) 0.4474(3) 0.0797(15) Uani 1 1 d . .
O15 O 0.3003(3) 0.3859(4) 0.3394(2) 0.0672(12) Uani 1 1 d . .
O16 O 0.1833(3) 0.4040(4) 0.3688(3) 0.0732(14) Uani 1 1 d . .
O18 O 0.5501(3) 0.6907(5) 0.5108(2) 0.0647(11) Uani 1 1 d D .
H18 H 0.554(3) 0.686(8) 0.5562(11) 0.097 Uiso 1 1 d D U
O19 O 0.5296(2) 0.6311(4) 0.3940(2) 0.0565(10) Uani 1 1 d . .
O31 O 0.8654(3) 0.2613(4) 0.7044(2) 0.0696(13) Uani 1 1 d . .
O33 O 0.8887(3) 0.0156(4) 0.7097(3) 0.0738(14) Uani 1 1 d . .
O43 O 0.5593(2) -0.2880(4) 0.6303(2) 0.0597(11) Uani 1 1 d D .
H43 H 0.6075(19) -0.303(5) 0.647(3) 0.090 Uiso 1 1 d D U
O44 O 0.7133(3) 0.6598(5) 0.5640(2) 0.0749(13) Uani 1 1 d . .
O45 O 0.6985(3) 0.6398(4) 0.6695(2) 0.0631(11) Uani 1 1 d . .
O46 O 0.8147(3) 0.6248(4) 0.6424(3) 0.0654(12) Uani 1 1 d . .
O48 O 0.4498(3) 0.3331(4) 0.4941(2) 0.0653(12) Uani 1 1 d D .
H48 H 0.442(3) 0.348(8) 0.4494(13) 0.098 Uiso 1 1 d D U
O49 O 0.4701(3) 0.3785(4) 0.6115(2) 0.0615(11) Uani 1 1 d . .
O62 O 0.6818(4) 0.8789(4) 0.4692(3) 0.0860(17) Uani 1 1 d . .
O71 O 0.3291(4) 0.1276(5) 0.5330(4) 0.100(2) Uani 1 1 d D .
H71 H 0.283(3) 0.107(6) 0.508(6) 0.150 Uiso 1 1 d D U
C2 C 0.1887(4) 0.8416(5) 0.3145(3) 0.0527(13) Uani 1 1 d . .
C3 C 0.1784(4) 0.9656(5) 0.3119(3) 0.0561(14) Uani 1 1 d . .
C4 C 0.2381(4) 1.0398(5) 0.3327(3) 0.0585(15) Uani 1 1 d . .
H4 H 0.2328 1.1251 0.3312 0.070 Uiso 1 1 calc R U
C5 C 0.3040(4) 0.9906(6) 0.3550(3) 0.0628(16) Uani 1 1 d . .
C6 C 0.3126(4) 0.8655(6) 0.3563(4) 0.0659(17) Uani 1 1 d . .
H6 H 0.3578 0.8309 0.3715 0.079 Uiso 1 1 calc R U
C7 C 0.2544(4) 0.7919(5) 0.3352(3) 0.0563(14) Uani 1 1 d . .
C8 C 0.2476(4) 0.6532(5) 0.3302(3) 0.0544(13) Uani 1 1 d . .
H8 H 0.2758 0.6215 0.2992 0.065 Uiso 1 1 calc R U
C9 C 0.1660(4) 0.6406(6) 0.3053(4) 0.0697(19) Uani 1 1 d . .
H9A H 0.1582 0.5960 0.2657 0.084 Uiso 1 1 calc R U
H9B H 0.1428 0.5954 0.3353 0.084 Uiso 1 1 calc R U
C10 C 0.1011(5) 1.1324(7) 0.2900(4) 0.081(2) Uani 1 1 d . .
H10A H 0.1348 1.1702 0.2667 0.097 Uiso 1 1 calc R U
H10B H 0.1093 1.1636 0.3324 0.097 Uiso 1 1 calc R U
H10C H 0.0524 1.1513 0.2702 0.097 Uiso 1 1 calc R U
C11 C 0.3658(4) 1.0742(6) 0.3776(3) 0.0663(17) Uani 1 1 d . .
H11A H 0.4019 1.0301 0.4071 0.080 Uiso 1 1 calc R U
H11B H 0.3488 1.1432 0.3998 0.080 Uiso 1 1 calc R U
C12 C 0.4002(4) 1.1219(7) 0.3244(4) 0.0675(17) Uani 1 1 d . .
H12A H 0.4185 1.0527 0.3032 0.081 Uiso 1 1 calc R U
H12B H 0.3634 1.1627 0.2941 0.081 Uiso 1 1 calc R U
C13 C 0.4605(4) 1.2096(6) 0.3447(4) 0.0682(17) Uani 1 1 d D .
H13A H 0.4976 1.1689 0.3747 0.082 Uiso 1 1 calc R U
H13B H 0.4820 1.2327 0.3084 0.082 Uiso 1 1 calc R U
C14 C 0.2693(4) 0.5899(5) 0.3920(3) 0.0581(15) Uani 1 1 d . .
H14 H 0.2367 0.6187 0.4201 0.070 Uiso 1 1 calc R U
C15 C 0.3445(4) 0.6161(5) 0.4233(4) 0.0588(15) Uani 1 1 d . .
C16 C 0.3568(4) 0.6511(8) 0.4844(3) 0.0696(18) Uani 1 1 d . .
H16 H 0.3178 0.6605 0.5058 0.084 Uiso 1 1 calc R U
C17 C 0.4251(4) 0.6728(7) 0.5152(3) 0.0675(18) Uani 1 1 d . .
H17 H 0.4331 0.6919 0.5579 0.081 Uiso 1 1 calc R U
C18 C 0.4825(3) 0.6665(5) 0.4830(3) 0.0560(14) Uani 1 1 d D .
C19 C 0.4710(3) 0.6349(5) 0.4214(3) 0.0522(14) Uani 1 1 d . .
C20 C 0.4012(4) 0.6081(5) 0.3913(3) 0.0566(15) Uani 1 1 d . .
H20 H 0.3930 0.5845 0.3491 0.068 Uiso 1 1 calc R U
C21 C 0.5197(4) 0.5958(6) 0.3306(3) 0.0625(16) Uani 1 1 d . .
H21A H 0.4894 0.6551 0.3055 0.075 Uiso 1 1 calc R U
H21B H 0.4970 0.5162 0.3258 0.075 Uiso 1 1 calc R U
H21C H 0.5660 0.5920 0.3170 0.075 Uiso 1 1 calc R U
C32 C 0.8119(4) 0.1807(5) 0.6833(3) 0.0566(14) Uani 1 1 d . .
C33 C 0.8211(4) 0.0565(6) 0.6862(3) 0.0569(14) Uani 1 1 d . .
C34 C 0.7635(4) -0.0166(5) 0.6660(3) 0.0586(15) Uani 1 1 d . .
H34 H 0.7687 -0.1019 0.6687 0.070 Uiso 1 1 calc R U
C35 C 0.6974(4) 0.0334(6) 0.6416(3) 0.0584(15) Uani 1 1 d . .
C36 C 0.6893(4) 0.1592(6) 0.6395(3) 0.0592(15) Uani 1 1 d . .
H36 H 0.6445 0.1942 0.6235 0.071 Uiso 1 1 calc R U
C37 C 0.7476(4) 0.2327(6) 0.6613(3) 0.0583(14) Uani 1 1 d . .
C38 C 0.7551(4) 0.3701(6) 0.6688(3) 0.0610(15) Uani 1 1 d . .
H38 H 0.7314 0.3977 0.7036 0.073 Uiso 1 1 calc R U
C39 C 0.8376(4) 0.3784(5) 0.6883(4) 0.0633(16) Uani 1 1 d . .
H39A H 0.8590 0.4111 0.6537 0.076 Uiso 1 1 calc R U
H39B H 0.8496 0.4336 0.7240 0.076 Uiso 1 1 calc R U
C40 C 0.9000(5) -0.1117(6) 0.7108(4) 0.083(2) Uani 1 1 d . .
H40A H 0.8802 -0.1460 0.6704 0.100 Uiso 1 1 calc R U
H40B H 0.8764 -0.1483 0.7426 0.100 Uiso 1 1 calc R U
H40C H 0.9511 -0.1285 0.7202 0.100 Uiso 1 1 calc R U
C41 C 0.6331(4) -0.0476(6) 0.6211(3) 0.0611(15) Uani 1 1 d . .
H41A H 0.5978 -0.0031 0.5911 0.073 Uiso 1 1 calc R U
H41B H 0.6483 -0.1194 0.5998 0.073 Uiso 1 1 calc R U
C42 C 0.5979(4) -0.0893(6) 0.6747(3) 0.0643(17) Uani 1 1 d . .
H42A H 0.6343 -0.1278 0.7062 0.077 Uiso 1 1 calc R U
H42B H 0.5795 -0.0176 0.6939 0.077 Uiso 1 1 calc R U
C43 C 0.5375(4) -0.1775(6) 0.6561(3) 0.0626(16) Uani 1 1 d D .
H43A H 0.5160 -0.1970 0.6928 0.075 Uiso 1 1 calc R U
H43B H 0.5005 -0.1383 0.6253 0.075 Uiso 1 1 calc R U
C44 C 0.7278(4) 0.4438(6) 0.6107(3) 0.0620(16) Uani 1 1 d . .
H44 H 0.7587 0.4218 0.5799 0.074 Uiso 1 1 calc R U
C45 C 0.6526(4) 0.4192(5) 0.5800(4) 0.0608(16) Uani 1 1 d . .
C46 C 0.6397(4) 0.3972(7) 0.5179(4) 0.0687(17) Uani 1 1 d . .
H46 H 0.6779 0.4010 0.4953 0.082 Uiso 1 1 calc R U
C47 C 0.5724(4) 0.3695(7) 0.4873(4) 0.0695(18) Uani 1 1 d . .
H47 H 0.5642 0.3548 0.4441 0.083 Uiso 1 1 calc R U
C48 C 0.5162(3) 0.3634(5) 0.5207(3) 0.0556(14) Uani 1 1 d D .
C49 C 0.5299(3) 0.3868(5) 0.5836(3) 0.0542(14) Uani 1 1 d . .
C50 C 0.5974(4) 0.4164(5) 0.6135(3) 0.0551(15) Uani 1 1 d . .
H50 H 0.6059 0.4345 0.6564 0.066 Uiso 1 1 calc R U
C51 C 0.4830(4) 0.4016(7) 0.6771(3) 0.0659(17) Uani 1 1 d . .
H51A H 0.4977 0.4858 0.6847 0.079 Uiso 1 1 calc R U
H51B H 0.5206 0.3478 0.6974 0.079 Uiso 1 1 calc R U
H51C H 0.4393 0.3868 0.6938 0.079 Uiso 1 1 calc R U
C61 C 0.5742(9) 0.9729(15) 0.4415(7) 0.150(6) Uani 1 1 d . .
H61A H 0.5578 0.8889 0.4373 0.180 Uiso 1 1 calc R U
H61B H 0.5632 1.0134 0.4013 0.180 Uiso 1 1 calc R U
H61C H 0.5501 1.0149 0.4714 0.180 Uiso 1 1 calc R U
C62 C 0.6491(8) 0.9751(8) 0.4625(4) 0.102(3) Uani 1 1 d . .
C63 C 0.6908(10) 1.0938(9) 0.4737(6) 0.152(6) Uani 1 1 d . .
H63A H 0.7330 1.0898 0.4539 0.182 Uiso 1 1 calc R U
H63B H 0.7055 1.1062 0.5182 0.182 Uiso 1 1 calc R U
H63C H 0.6606 1.1611 0.4562 0.182 Uiso 1 1 calc R U
C71 C 0.3710(13) 0.0211(12) 0.5386(6) 0.187(10) Uani 1 1 d D .
H71A H 0.3667 -0.0202 0.5773 0.225 Uiso 1 1 calc R U
H71B H 0.4209 0.0425 0.5389 0.225 Uiso 1 1 calc R U
H71C H 0.3545 -0.0325 0.5037 0.225 Uiso 1 1 calc R U

loop_
_atom_site_aniso_label
_atom_site_aniso_U_11
_atom_site_aniso_U_22
_atom_site_aniso_U_33
_atom_site_aniso_U_23
_atom_site_aniso_U_13
_atom_site_aniso_U_12
S14 0.0518(8) 0.0509(7) 0.0635(9) 0.0139(6) 0.0098(6) -0.0028(6)
S44 0.0589(9) 0.0490(7) 0.0500(8) 0.0066(6) 0.0094(6) -0.0007(5)
Na1 0.0651(16) 0.0543(12) 0.0617(15) -0.0026(10) 0.0095(12) 0.0051(10)
Na2 0.0630(16) 0.0672(14) 0.0584(15) -0.0036(11) 0.0092(12) 0.0020(11)
O1 0.066(3) 0.051(2) 0.082(3) -0.004(2) -0.006(2) 0.0031(19)
O3 0.073(3) 0.060(3) 0.085(3) -0.007(2) -0.005(3) 0.015(2)
O13 0.065(3) 0.054(2) 0.066(3) -0.0030(19) 0.006(2) -0.0054(19)
O14 0.080(4) 0.085(3) 0.070(3) 0.029(3) 0.002(3) -0.009(3)
O15 0.060(3) 0.065(3) 0.075(3) -0.001(2) 0.008(2) -0.009(2)
O16 0.062(3) 0.062(2) 0.095(4) 0.022(2) 0.012(3) -0.003(2)
O18 0.055(3) 0.079(3) 0.057(3) -0.003(2) 0.000(2) -0.008(2)
O19 0.048(2) 0.061(2) 0.059(3) -0.0064(19) 0.003(2) -0.0006(17)
O31 0.057(3) 0.056(2) 0.087(3) 0.004(2) -0.014(2) -0.0026(19)
O33 0.076(3) 0.053(2) 0.085(3) -0.002(2) -0.008(3) 0.008(2)
O43 0.064(3) 0.060(2) 0.054(3) -0.0046(19) 0.008(2) -0.0043(19)
O44 0.090(4) 0.077(3) 0.057(3) 0.014(2) 0.008(2) -0.007(3)
O45 0.064(3) 0.061(2) 0.063(3) -0.006(2) 0.010(2) 0.002(2)
O46 0.056(3) 0.056(2) 0.083(3) 0.009(2) 0.007(2) -0.0047(18)
O48 0.066(3) 0.075(3) 0.052(3) -0.005(2) 0.002(2) -0.009(2)
O49 0.059(3) 0.067(3) 0.057(3) -0.002(2) 0.007(2) -0.0006(19)
O62 0.119(5) 0.057(3) 0.090(4) 0.015(3) 0.039(4) 0.014(3)
O71 0.124(6) 0.061(3) 0.121(5) 0.014(3) 0.041(4) 0.015(3)
C2 0.061(4) 0.052(3) 0.042(3) -0.006(2) -0.002(3) 0.000(2)
C3 0.068(4) 0.053(3) 0.046(3) -0.002(2) 0.006(3) 0.010(3)
C4 0.075(4) 0.042(3) 0.057(4) 0.000(2) 0.006(3) -0.002(2)
C5 0.075(4) 0.052(3) 0.061(4) -0.004(3) 0.011(3) -0.009(3)
C6 0.061(4) 0.052(3) 0.080(5) 0.000(3) -0.002(3) -0.001(3)
C7 0.069(4) 0.041(3) 0.056(3) 0.000(2) 0.003(3) 0.000(2)
C8 0.058(4) 0.047(3) 0.055(3) -0.003(2) -0.002(3) 0.000(2)
C9 0.061(4) 0.051(3) 0.087(5) -0.002(3) -0.017(4) -0.003(3)
C10 0.099(6) 0.060(4) 0.079(5) -0.004(3) -0.001(4) 0.022(4)
C11 0.084(5) 0.055(3) 0.055(4) 0.001(3) -0.002(3) -0.007(3)
C12 0.072(5) 0.066(4) 0.062(4) -0.009(3) 0.008(3) -0.004(3)
C13 0.064(4) 0.068(4) 0.071(5) -0.008(3) 0.008(3) -0.001(3)
C14 0.065(4) 0.052(3) 0.056(4) -0.002(3) 0.007(3) -0.006(3)
C15 0.053(4) 0.054(3) 0.069(4) 0.007(3) 0.009(3) -0.004(2)
C16 0.057(4) 0.102(5) 0.052(4) -0.001(4) 0.015(3) -0.012(3)
C17 0.061(4) 0.094(5) 0.045(3) 0.001(3) 0.002(3) -0.011(3)
C18 0.055(4) 0.054(3) 0.057(4) 0.004(2) 0.005(3) -0.007(2)
C19 0.050(3) 0.045(3) 0.060(4) 0.001(2) 0.004(3) -0.004(2)
C20 0.064(4) 0.043(3) 0.058(4) -0.002(2) -0.001(3) 0.000(2)
C21 0.063(4) 0.066(4) 0.058(4) -0.004(3) 0.011(3) -0.005(3)
C32 0.067(4) 0.052(3) 0.048(3) 0.001(2) 0.002(3) -0.006(3)
C33 0.068(4) 0.057(3) 0.043(3) 0.001(2) 0.003(3) 0.009(3)
C34 0.075(4) 0.045(3) 0.055(3) -0.004(2) 0.009(3) 0.000(3)
C35 0.071(4) 0.052(3) 0.049(3) -0.005(2) 0.001(3) -0.004(3)
C36 0.066(4) 0.050(3) 0.058(4) 0.000(2) 0.001(3) -0.003(3)
C37 0.062(4) 0.053(3) 0.057(3) 0.002(3) 0.000(3) 0.002(3)
C38 0.068(4) 0.053(3) 0.059(4) -0.003(3) 0.003(3) 0.000(3)
C39 0.063(4) 0.046(3) 0.078(4) 0.004(3) 0.004(3) 0.000(3)
C40 0.086(6) 0.057(4) 0.095(6) -0.008(4) -0.018(4) 0.016(3)
C41 0.072(4) 0.054(3) 0.054(4) -0.002(3) 0.002(3) -0.004(3)
C42 0.077(5) 0.062(3) 0.052(4) -0.008(3) 0.003(3) -0.001(3)
C43 0.064(4) 0.068(4) 0.056(4) -0.005(3) 0.008(3) 0.002(3)
C44 0.062(4) 0.053(3) 0.068(4) -0.010(3) 0.003(3) 0.005(3)
C45 0.065(4) 0.045(3) 0.072(4) 0.004(3) 0.009(3) 0.001(2)
C46 0.059(4) 0.077(4) 0.070(5) -0.004(3) 0.012(3) -0.002(3)
C47 0.072(4) 0.066(4) 0.072(5) -0.005(3) 0.015(4) -0.003(3)
C48 0.047(3) 0.056(3) 0.062(4) 0.002(3) 0.003(3) -0.004(2)
C49 0.055(4) 0.050(3) 0.056(4) 0.000(2) 0.007(3) 0.002(2)
C50 0.060(4) 0.046(3) 0.055(4) 0.001(2) -0.005(3) 0.000(2)
C51 0.053(4) 0.086(4) 0.056(4) -0.007(3) 0.001(3) -0.001(3)
C61 0.173(14) 0.153(12) 0.135(11) 0.067(9) 0.055(10) 0.090(11)
C62 0.176(11) 0.071(5) 0.069(5) 0.015(4) 0.049(6) 0.020(6)
C63 0.31(2) 0.061(5) 0.111(8) 0.006(5) 0.103(11) 0.016(8)
C71 0.40(3) 0.099(8) 0.087(7) 0.033(6) 0.112(13) 0.088(12)

loop_
_atom_type_symbol
_atom_type_description
_atom_type_scat_dispersion_real
_atom_type_scat_dispersion_imag
_atom_type_scat_source
C C 0.0181 0.0091
;
International Tables for Crystallography
(Vol. C, Tables 4.2.6.8 and 6.1.1.4)
;
H H 0.0000 0.0000
;
International Tables for Crystallography
(Vol. C, Table 6.1.1.4)
;
Na Na 0.1353 0.1239
;
International Tables for Crystallography
(Vol. C, Tables 4.2.6.8 and 6.1.1.4)
;
O O 0.0492 0.0322
;
International Tables for Crystallography
(Vol. C, Tables 4.2.6.8 and 6.1.1.4)
;
S S 0.3331 0.5567
;
International Tables for Crystallography
(Vol. C, Tables 4.2.6.8 and 6.1.1.4)
;

loop_
_geom_angle_atom_site_label_1
_geom_angle_atom_site_label_2
_geom_angle_atom_site_label_3
_geom_angle
_geom_angle_site_symmetry_1
_geom_angle_site_symmetry_3
O15 S14 O16 115.2(3) . .
O15 S14 O14 113.8(3) . .
O16 S14 O14 110.0(3) . .
O15 S14 C14 107.4(3) . .
O16 S14 C14 105.9(3) . .
O14 S14 C14 103.6(3) . .
O15 S14 Na1 141.3(2) . 2_465
O16 S14 Na1 49.7(2) . 2_465
O14 S14 Na1 60.6(2) . 2_465
C14 S14 Na1 111.1(2) . 2_465
O45 S44 O46 113.5(3) . .
O45 S44 O44 112.4(3) . .
O46 S44 O44 111.3(3) . .
O45 S44 C44 108.1(3) . .
O46 S44 C44 106.3(3) . .
O44 S44 C44 104.6(3) . .
O45 S44 Na2 149.6(2) . 2_565
O46 S44 Na2 51.5(2) . 2_565
O44 S44 Na2 62.9(2) . 2_565
C44 S44 Na2 102.0(2) . 2_565
O44 Na1 O18 85.8(2) . .
O44 Na1 O62 85.9(2) . .
O18 Na1 O62 95.8(2) . .
O44 Na1 O16 130.0(2) . 2_565
O18 Na1 O16 138.7(2) . 2_565
O62 Na1 O16 105.3(2) . 2_565
O44 Na1 O19 145.2(2) . .
O18 Na1 O19 63.50(17) . .
O62 Na1 O19 111.7(2) . .
O16 Na1 O19 75.76(18) 2_565 .
O44 Na1 O14 77.4(2) . 2_565
O18 Na1 O14 162.1(2) . 2_565
O62 Na1 O14 88.9(2) . 2_565
O16 Na1 O14 54.92(18) 2_565 2_565
O19 Na1 O14 130.31(18) . 2_565
O44 Na1 S14 103.93(18) . 2_565
O18 Na1 S14 161.94(16) . 2_565
O62 Na1 S14 99.98(17) . 2_565
O16 Na1 S14 26.86(14) 2_565 2_565
O19 Na1 S14 102.18(13) . 2_565
O14 Na1 S14 28.18(12) 2_565 2_565
O44 Na1 Na2 44.01(16) . 2_565
O18 Na1 Na2 129.22(15) . 2_565
O62 Na1 Na2 76.96(19) . 2_565
O16 Na1 Na2 90.42(15) 2_565 2_565
O19 Na1 Na2 165.13(13) . 2_565
O14 Na1 Na2 35.51(13) 2_565 2_565
S14 Na1 Na2 63.68(6) 2_565 2_565
O71 Na2 O14 95.4(3) . .
O71 Na2 O48 96.7(2) . .
O14 Na2 O48 86.8(2) . .
O71 Na2 O46 101.4(2) . 2_465
O14 Na2 O46 124.7(2) . 2_465
O48 Na2 O46 141.3(2) . 2_465
O71 Na2 O49 112.3(3) . .
O14 Na2 O49 140.9(2) . .
O48 Na2 O49 63.86(17) . .
O46 Na2 O49 77.59(17) 2_465 .
O71 Na2 O44 83.5(2) . 2_465
O14 Na2 O44 76.3(2) . 2_465
O48 Na2 O44 163.0(2) . 2_465
O46 Na2 O44 54.30(16) 2_465 2_465
O49 Na2 O44 131.75(19) . 2_465
O71 Na2 S44 98.1(2) . 2_465
O14 Na2 S44 98.62(19) . 2_465
O48 Na2 S44 163.61(16) . 2_465
O46 Na2 S44 27.29(12) 2_465 2_465
O49 Na2 S44 103.81(14) . 2_465
O44 Na2 S44 28.10(11) 2_465 2_465
O71 Na2 Na1 79.0(2) . 2_465
O14 Na2 Na1 43.01(16) . 2_465
O48 Na2 Na1 127.85(15) . 2_465
O46 Na2 Na1 89.35(14) 2_465 2_465
O49 Na2 Na1 164.01(14) . 2_465
O44 Na2 Na1 35.39(12) 2_465 2_465
S44 Na2 Na1 62.28(7) 2_465 2_465
C2 O1 C9 108.4(5) . .
C3 O3 C10 116.2(6) . .
C13 O13 H13 105(2) . .
S14 O14 Na2 167.0(4) . .
S14 O14 Na1 91.2(3) . 2_465
Na2 O14 Na1 101.5(2) . 2_465
S14 O16 Na1 103.4(3) . 2_465
C18 O18 Na1 125.5(4) . .
C18 O18 H18 110(3) . .
Na1 O18 H18 121(3) . .
C19 O19 C21 117.3(5) . .
C19 O19 Na1 116.7(4) . .
C21 O19 Na1 125.8(4) . .
C32 O31 C39 106.4(5) . .
C33 O33 C40 117.4(6) . .
C43 O43 H43 109(3) . .
S44 O44 Na1 156.7(4) . .
S44 O44 Na2 89.0(3) . 2_565
Na1 O44 Na2 100.6(2) . 2_565
S44 O46 Na2 101.2(3) . 2_565
C48 O48 Na2 125.8(4) . .
C48 O48 H48 112(3) . .
Na2 O48 H48 117(3) . .
C49 O49 C51 114.6(5) . .
C49 O49 Na2 117.7(4) . .
C51 O49 Na2 127.6(4) . .
C62 O62 Na1 136.1(8) . .
C71 O71 Na2 135.8(11) . .
C71 O71 H71 107(3) . .
Na2 O71 H71 114(4) . .
O1 C2 C7 114.8(5) . .
O1 C2 C3 123.5(6) . .
C7 C2 C3 121.7(6) . .
O3 C3 C2 116.9(6) . .
O3 C3 C4 125.7(5) . .
C2 C3 C4 117.4(6) . .
C5 C4 C3 121.4(6) . .
C5 C4 H4 119.3 . .
C3 C4 H4 119.3 . .
C4 C5 C6 119.8(6) . .
C4 C5 C11 119.2(6) . .
C6 C5 C11 121.1(7) . .
C7 C6 C5 119.3(7) . .
C7 C6 H6 120.4 . .
C5 C6 H6 120.4 . .
C2 C7 C6 120.5(6) . .
C2 C7 C8 108.3(5) . .
C6 C7 C8 131.2(6) . .
C14 C8 C7 112.8(5) . .
C14 C8 C9 111.9(6) . .
C7 C8 C9 100.4(5) . .
C14 C8 H8 110.4 . .
C7 C8 H8 110.4 . .
C9 C8 H8 110.4 . .
O1 C9 C8 108.1(5) . .
O1 C9 H9A 110.1 . .
C8 C9 H9A 110.1 . .
O1 C9 H9B 110.1 . .
C8 C9 H9B 110.1 . .
H9A C9 H9B 108.4 . .
O3 C10 H10A 109.5 . .
O3 C10 H10B 109.5 . .
H10A C10 H10B 109.5 . .
O3 C10 H10C 109.5 . .
H10A C10 H10C 109.5 . .
H10B C10 H10C 109.5 . .
C5 C11 C12 111.8(6) . .
C5 C11 H11A 109.2 . .
C12 C11 H11A 109.2 . .
C5 C11 H11B 109.2 . .
C12 C11 H11B 109.2 . .
H11A C11 H11B 107.9 . .
C13 C12 C11 113.6(6) . .
C13 C12 H12A 108.9 . .
C11 C12 H12A 108.9 . .
C13 C12 H12B 108.9 . .
C11 C12 H12B 108.9 . .
H12A C12 H12B 107.7 . .
O13 C13 C12 112.4(6) . .
O13 C13 H13A 109.1 . .
C12 C13 H13A 109.1 . .
O13 C13 H13B 109.1 . .
C12 C13 H13B 109.1 . .
H13A C13 H13B 107.8 . .
C15 C14 C8 114.2(5) . .
C15 C14 S14 108.1(4) . .
C8 C14 S14 111.7(4) . .
C15 C14 H14 107.5 . .
C8 C14 H14 107.5 . .
S14 C14 H14 107.5 . .
C16 C15 C20 119.5(7) . .
C16 C15 C14 119.2(6) . .
C20 C15 C14 121.3(7) . .
C15 C16 C17 121.0(6) . .
C15 C16 H16 119.5 . .
C17 C16 H16 119.5 . .
C16 C17 C18 119.9(6) . .
C16 C17 H17 120.1 . .
C18 C17 H17 120.1 . .
O18 C18 C19 118.1(6) . .
O18 C18 C17 121.9(6) . .
C19 C18 C17 120.0(6) . .
O19 C19 C18 115.9(5) . .
O19 C19 C20 124.6(6) . .
C18 C19 C20 119.4(6) . .
C15 C20 C19 120.2(6) . .
C15 C20 H20 119.9 . .
C19 C20 H20 119.9 . .
O19 C21 H21A 109.5 . .
O19 C21 H21B 109.5 . .
H21A C21 H21B 109.5 . .
O19 C21 H21C 109.5 . .
H21A C21 H21C 109.5 . .
H21B C21 H21C 109.5 . .
C37 C32 O31 114.6(5) . .
C37 C32 C33 122.3(6) . .
O31 C32 C33 123.1(6) . .
C34 C33 O33 124.8(6) . .
C34 C33 C32 118.7(6) . .
O33 C33 C32 116.5(6) . .
C33 C34 C35 120.7(6) . .
C33 C34 H34 119.7 . .
C35 C34 H34 119.7 . .
C34 C35 C36 119.6(6) . .
C34 C35 C41 120.6(6) . .
C36 C35 C41 119.8(6) . .
C37 C36 C35 119.4(6) . .
C37 C36 H36 120.3 . .
C35 C36 H36 120.3 . .
C32 C37 C36 119.4(6) . .
C32 C37 C38 108.5(6) . .
C36 C37 C38 132.0(6) . .
C44 C38 C37 115.2(6) . .
C44 C38 C39 112.4(6) . .
C37 C38 C39 99.1(5) . .
C44 C38 H38 109.9 . .
C37 C38 H38 109.9 . .
C39 C38 H38 109.9 . .
O31 C39 C38 109.3(5) . .
O31 C39 H39A 109.8 . .
C38 C39 H39A 109.8 . .
O31 C39 H39B 109.8 . .
C38 C39 H39B 109.8 . .
H39A C39 H39B 108.3 . .
O33 C40 H40A 109.5 . .
O33 C40 H40B 109.5 . .
H40A C40 H40B 109.5 . .
O33 C40 H40C 109.5 . .
H40A C40 H40C 109.5 . .
H40B C40 H40C 109.5 . .
C42 C41 C35 112.8(5) . .
C42 C41 H41A 109.0 . .
C35 C41 H41A 109.0 . .
C42 C41 H41B 109.0 . .
C35 C41 H41B 109.0 . .
H41A C41 H41B 107.8 . .
C43 C42 C41 113.7(6) . .
C43 C42 H42A 108.8 . .
C41 C42 H42A 108.8 . .
C43 C42 H42B 108.8 . .
C41 C42 H42B 108.8 . .
H42A C42 H42B 107.7 . .
O43 C43 C42 113.4(6) . .
O43 C43 H43A 108.9 . .
C42 C43 H43A 108.9 . .
O43 C43 H43B 108.9 . .
C42 C43 H43B 108.9 . .
H43A C43 H43B 107.7 . .
C45 C44 C38 116.2(6) . .
C45 C44 S44 109.3(4) . .
C38 C44 S44 112.1(5) . .
C45 C44 H44 106.2 . .
C38 C44 H44 106.2 . .
S44 C44 H44 106.2 . .
C46 C45 C50 120.3(7) . .
C46 C45 C44 118.4(6) . .
C50 C45 C44 121.2(6) . .
C45 C46 C47 121.3(7) . .
C45 C46 H46 119.3 . .
C47 C46 H46 119.3 . .
C46 C47 C48 119.3(7) . .
C46 C47 H47 120.4 . .
C48 C47 H47 120.4 . .
O48 C48 C49 119.0(6) . .
O48 C48 C47 122.3(6) . .
C49 C48 C47 118.8(6) . .
C50 C49 O49 125.2(6) . .
C50 C49 C48 121.4(6) . .
O49 C49 C48 113.4(6) . .
C49 C50 C45 118.9(6) . .
C49 C50 H50 120.5 . .
C45 C50 H50 120.5 . .
O49 C51 H51A 109.5 . .
O49 C51 H51B 109.5 . .
H51A C51 H51B 109.5 . .
O49 C51 H51C 109.5 . .
H51A C51 H51C 109.5 . .
H51B C51 H51C 109.5 . .
C62 C61 H61A 109.5 . .
C62 C61 H61B 109.5 . .
H61A C61 H61B 109.5 . .
C62 C61 H61C 109.5 . .
H61A C61 H61C 109.5 . .
H61B C61 H61C 109.5 . .
O62 C62 C61 119.0(11) . .
O62 C62 C63 118.8(13) . .
C61 C62 C63 122.1(11) . .
C62 C63 H63A 109.5 . .
C62 C63 H63B 109.5 . .
H63A C63 H63B 109.5 . .
C62 C63 H63C 109.5 . .
H63A C63 H63C 109.5 . .
H63B C63 H63C 109.5 . .
O71 C71 H71A 109.5 . .
O71 C71 H71B 109.5 . .
H71A C71 H71B 109.5 . .
O71 C71 H71C 109.5 . .
H71A C71 H71C 109.5 . .
H71B C71 H71C 109.5 . .

loop_
_geom_bond_atom_site_label_1
_geom_bond_atom_site_label_2
_geom_bond_distance
_geom_bond_site_symmetry_2
S14 O15 1.441(5) .
S14 O16 1.443(5) .
S14 O14 1.468(5) .
S14 C14 1.832(6) .
S14 Na1 3.107(3) 2_465
S44 O45 1.423(5) .
S44 O46 1.443(5) .
S44 O44 1.455(5) .
S44 C44 1.816(7) .
S44 Na2 3.089(3) 2_565
Na1 O44 2.293(6) .
Na1 O18 2.340(5) .
Na1 O62 2.380(6) .
Na1 O16 2.438(6) 2_565
Na1 O19 2.607(5) .
Na1 O14 2.708(6) 2_565
Na1 S14 3.107(3) 2_565
Na1 Na2 3.891(3) 2_565
Na2 O71 2.295(7) .
Na2 O14 2.306(6) .
Na2 O48 2.316(6) .
Na2 O46 2.465(6) 2_465
Na2 O49 2.567(6) .
Na2 O44 2.750(6) 2_465
Na2 S44 3.089(3) 2_465
Na2 Na1 3.891(3) 2_465
O1 C2 1.351(8) .
O1 C9 1.444(8) .
O3 C3 1.359(9) .
O3 C10 1.420(8) .
O13 C13 1.441(8) .
O13 H13 0.98(2) .
O14 Na1 2.708(6) 2_465
O16 Na1 2.438(6) 2_465
O18 C18 1.356(8) .
O18 H18 0.99(2) .
O19 C19 1.358(7) .
O19 C21 1.429(8) .
O31 C32 1.376(8) .
O31 C39 1.422(7) .
O33 C33 1.381(9) .
O33 C40 1.424(8) .
O43 C43 1.439(8) .
O43 H43 0.94(2) .
O44 Na2 2.750(6) 2_565
O46 Na2 2.465(6) 2_565
O48 C48 1.344(8) .
O48 H48 0.98(2) .
O49 C49 1.387(8) .
O49 C51 1.444(9) .
O62 C62 1.231(11) .
O71 C71 1.418(14) .
O71 H71 0.98(3) .
C2 C7 1.374(9) .
C2 C3 1.386(8) .
C3 C4 1.415(10) .
C4 C5 1.380(10) .
C4 H4 0.9500 .
C5 C6 1.394(9) .
C5 C11 1.515(10) .
C6 C7 1.393(10) .
C6 H6 0.9500 .
C7 C8 1.542(8) .
C8 C14 1.522(9) .
C8 C9 1.566(10) .
C8 H8 1.0000 .
C9 H9A 0.9900 .
C9 H9B 0.9900 .
C10 H10A 0.9800 .
C10 H10B 0.9800 .
C10 H10C 0.9800 .
C11 C12 1.529(11) .
C11 H11A 0.9900 .
C11 H11B 0.9900 .
C12 C13 1.512(10) .
C12 H12A 0.9900 .
C12 H12B 0.9900 .
C13 H13A 0.9900 .
C13 H13B 0.9900 .
C14 C15 1.510(10) .
C14 H14 1.0000 .
C15 C16 1.380(10) .
C15 C20 1.390(10) .
C16 C17 1.383(10) .
C16 H16 0.9500 .
C17 C18 1.402(10) .
C17 H17 0.9500 .
C18 C19 1.380(9) .
C19 C20 1.415(9) .
C20 H20 0.9500 .
C21 H21A 0.9800 .
C21 H21B 0.9800 .
C21 H21C 0.9800 .
C32 C37 1.365(10) .
C32 C33 1.385(9) .
C33 C34 1.376(10) .
C34 C35 1.398(10) .
C34 H34 0.9500 .
C35 C36 1.400(9) .
C35 C41 1.524(9) .
C36 C37 1.396(10) .
C36 H36 0.9500 .
C37 C38 1.534(8) .
C38 C44 1.530(10) .
C38 C39 1.562(10) .
C38 H38 1.0000 .
C39 H39A 0.9900 .
C39 H39B 0.9900 .
C40 H40A 0.9800 .
C40 H40B 0.9800 .
C40 H40C 0.9800 .
C41 C42 1.523(10) .
C41 H41A 0.9900 .
C41 H41B 0.9900 .
C42 C43 1.512(10) .
C42 H42A 0.9900 .
C42 H42B 0.9900 .
C43 H43A 0.9900 .
C43 H43B 0.9900 .
C44 C45 1.504(10) .
C44 H44 1.0000 .
C45 C46 1.366(11) .
C45 C50 1.384(10) .
C46 C47 1.380(11) .
C46 H46 0.9500 .
C47 C48 1.400(10) .
C47 H47 0.9500 .
C48 C49 1.388(9) .
C49 C50 1.382(9) .
C50 H50 0.9500 .
C51 H51A 0.9800 .
C51 H51B 0.9800 .
C51 H51C 0.9800 .
C61 C62 1.42(2) .
C61 H61A 0.9800 .
C61 H61B 0.9800 .
C61 H61C 0.9800 .
C62 C63 1.533(17) .
C63 H63A 0.9800 .
C63 H63B 0.9800 .
C63 H63C 0.9800 .
C71 H71A 0.9800 .
C71 H71B 0.9800 .
C71 H71C 0.9800 .

loop_
_geom_hbond_atom_site_label_D
_geom_hbond_atom_site_label_H
_geom_hbond_atom_site_label_A
_geom_hbond_site_symmetry_A
_geom_hbond_distance_DA
_geom_hbond_distance_DH
_geom_hbond_distance_HA
_geom_hbond_angle_DHA
_geom_hbond_publ_flag
O13 H13 O15 1_565 2.702(7) 0.98(5) 1.82(5) 148(6) no
O18 H18 O43 1_565 2.611(7) 0.99(2) 1.64(3) 167(8) no
O43 H43 O45 1_545 2.767(7) 0.94(4) 1.84(4) 168(6) no
O48 H48 O13 1_545 2.646(7) 0.98(3) 1.71(3) 158(8) no
O71 H71 O62 2_465 2.920(10) 0.98(7) 1.98(6) 159(7) no

loop_
_geom_torsion_atom_site_label_1
_geom_torsion_atom_site_label_2
_geom_torsion_atom_site_label_3
_geom_torsion_atom_site_label_4
_geom_torsion
_geom_torsion_site_symmetry_1
_geom_torsion_site_symmetry_4
O15 S14 O14 Na2 54.9(19) . .
O16 S14 O14 Na2 -174.3(18) . .
C14 S14 O14 Na2 -61.4(19) . .
Na1 S14 O14 Na2 -168(2) 2_465 .
O15 S14 O14 Na1 -136.9(2) . 2_465
O16 S14 O14 Na1 -6.1(3) . 2_465
C14 S14 O14 Na1 106.8(3) . 2_465
O15 S14 O16 Na1 137.1(3) . 2_465
O14 S14 O16 Na1 6.9(4) . 2_465
C14 S14 O16 Na1 -104.4(3) . 2_465
O45 S44 O44 Na1 -98.1(10) . .
O46 S44 O44 Na1 133.3(9) . .
C44 S44 O44 Na1 18.9(10) . .
Na2 S44 O44 Na1 115.1(10) 2_565 .
O45 S44 O44 Na2 146.8(2) . 2_565
O46 S44 O44 Na2 18.1(3) . 2_565
C44 S44 O44 Na2 -96.2(3) . 2_565
O45 S44 O46 Na2 -148.8(2) . 2_565
O44 S44 O46 Na2 -20.7(3) . 2_565
C44 S44 O46 Na2 92.5(3) . 2_565
C9 O1 C2 C7 0.6(8) . .
C9 O1 C2 C3 179.7(6) . .
C10 O3 C3 C2 178.6(6) . .
C10 O3 C3 C4 0.5(10) . .
O1 C2 C3 O3 1.3(9) . .
C7 C2 C3 O3 -179.7(6) . .
O1 C2 C3 C4 179.7(6) . .
C7 C2 C3 C4 -1.3(9) . .
O3 C3 C4 C5 177.8(7) . .
C2 C3 C4 C5 -0.4(9) . .
C3 C4 C5 C6 1.1(10) . .
C3 C4 C5 C11 -179.0(6) . .
C4 C5 C6 C7 -0.2(11) . .
C11 C5 C6 C7 179.9(7) . .
O1 C2 C7 C6 -178.6(6) . .
C3 C2 C7 C6 2.3(10) . .
O1 C2 C7 C8 0.8(8) . .
C3 C2 C7 C8 -178.3(6) . .
C5 C6 C7 C2 -1.5(11) . .
C5 C6 C7 C8 179.2(7) . .
C2 C7 C8 C14 -121.0(6) . .
C6 C7 C8 C14 58.3(10) . .
C2 C7 C8 C9 -1.8(7) . .
C6 C7 C8 C9 177.6(8) . .
C2 O1 C9 C8 -1.8(8) . .
C14 C8 C9 O1 122.0(6) . .
C7 C8 C9 O1 2.1(7) . .
C4 C5 C11 C12 -82.5(9) . .
C6 C5 C11 C12 97.4(8) . .
C5 C11 C12 C13 177.8(6) . .
C11 C12 C13 O13 -62.2(9) . .
C7 C8 C14 C15 -58.1(7) . .
C9 C8 C14 C15 -170.4(5) . .
C7 C8 C14 S14 178.9(5) . .
C9 C8 C14 S14 66.5(6) . .
O15 S14 C14 C15 -69.9(5) . .
O16 S14 C14 C15 166.5(5) . .
O14 S14 C14 C15 50.8(6) . .
Na1 S14 C14 C15 114.1(4) 2_465 .
O15 S14 C14 C8 56.5(5) . .
O16 S14 C14 C8 -67.0(6) . .
O14 S14 C14 C8 177.2(5) . .
Na1 S14 C14 C8 -119.4(4) 2_465 .
C8 C14 C15 C16 130.3(7) . .
S14 C14 C15 C16 -104.7(6) . .
C8 C14 C15 C20 -48.3(8) . .
S14 C14 C15 C20 76.7(6) . .
C20 C15 C16 C17 -3.1(11) . .
C14 C15 C16 C17 178.3(7) . .
C15 C16 C17 C18 4.0(12) . .
Na1 O18 C18 C19 -4.8(8) . .
Na1 O18 C18 C17 175.2(5) . .
C16 C17 C18 O18 177.9(7) . .
C16 C17 C18 C19 -2.1(11) . .
C21 O19 C19 C18 178.5(5) . .
Na1 O19 C19 C18 3.9(6) . .
C21 O19 C19 C20 -0.9(8) . .
Na1 O19 C19 C20 -175.5(4) . .
O18 C18 C19 O19 0.0(8) . .
C17 C18 C19 O19 -180.0(6) . .
O18 C18 C19 C20 179.4(5) . .
C17 C18 C19 C20 -0.6(9) . .
C16 C15 C20 C19 0.4(9) . .
C14 C15 C20 C19 179.0(5) . .
O19 C19 C20 C15 -179.2(5) . .
C18 C19 C20 C15 1.4(8) . .
C39 O31 C32 C37 -7.8(8) . .
C39 O31 C32 C33 174.7(6) . .
C40 O33 C33 C34 2.6(10) . .
C40 O33 C33 C32 -177.5(6) . .
C37 C32 C33 C34 0.2(10) . .
O31 C32 C33 C34 177.5(6) . .
C37 C32 C33 O33 -179.7(6) . .
O31 C32 C33 O33 -2.4(9) . .
O33 C33 C34 C35 -178.6(6) . .
C32 C33 C34 C35 1.5(10) . .
C33 C34 C35 C36 -2.0(10) . .
C33 C34 C35 C41 -178.2(6) . .
C34 C35 C36 C37 0.7(10) . .
C41 C35 C36 C37 176.9(6) . .
O31 C32 C37 C36 -179.0(6) . .
C33 C32 C37 C36 -1.5(11) . .
O31 C32 C37 C38 -1.5(8) . .
C33 C32 C37 C38 176.0(6) . .
C35 C36 C37 C32 1.0(10) . .
C35 C36 C37 C38 -175.8(6) . .
C32 C37 C38 C44 129.2(7) . .
C36 C37 C38 C44 -53.7(10) . .
C32 C37 C38 C39 9.0(7) . .
C36 C37 C38 C39 -173.9(8) . .
C32 O31 C39 C38 13.7(8) . .
C44 C38 C39 O31 -136.0(6) . .
C37 C38 C39 O31 -13.8(7) . .
C34 C35 C41 C42 80.9(8) . .
C36 C35 C41 C42 -95.2(7) . .
C35 C41 C42 C43 -175.6(6) . .
C41 C42 C43 O43 61.4(8) . .
C37 C38 C44 C45 53.7(8) . .
C39 C38 C44 C45 166.3(5) . .
C37 C38 C44 S44 -179.6(5) . .
C39 C38 C44 S44 -67.0(7) . .
O45 S44 C44 C45 68.3(5) . .
O46 S44 C44 C45 -169.5(5) . .
O44 S44 C44 C45 -51.6(6) . .
Na2 S44 C44 C45 -116.4(5) 2_565 .
O45 S44 C44 C38 -62.1(6) . .
O46 S44 C44 C38 60.1(6) . .
O44 S44 C44 C38 178.0(5) . .
Na2 S44 C44 C38 113.2(5) 2_565 .
C38 C44 C45 C46 -129.9(7) . .
S44 C44 C45 C46 102.0(6) . .
C38 C44 C45 C50 48.9(8) . .
S44 C44 C45 C50 -79.2(7) . .
C50 C45 C46 C47 -1.3(11) . .
C44 C45 C46 C47 177.6(7) . .
C45 C46 C47 C48 -0.3(11) . .
Na2 O48 C48 C49 5.6(8) . .
Na2 O48 C48 C47 -175.8(5) . .
C46 C47 C48 O48 -177.8(6) . .
C46 C47 C48 C49 0.8(10) . .
C51 O49 C49 C50 -1.1(8) . .
Na2 O49 C49 C50 177.1(5) . .
C51 O49 C49 C48 179.6(6) . .
Na2 O49 C49 C48 -2.2(6) . .
O48 C48 C49 C50 178.9(5) . .
C47 C48 C49 C50 0.3(9) . .
O48 C48 C49 O49 -1.7(8) . .
C47 C48 C49 O49 179.7(6) . .
O49 C49 C50 C45 178.8(5) . .
C48 C49 C50 C45 -1.8(9) . .
C46 C45 C50 C49 2.3(9) . .
C44 C45 C50 C49 -176.5(5) . .
Na1 O62 C62 C61 -7.3(14) . .
Na1 O62 C62 C63 176.0(6) . .
